data_1503758
loop_
_publ_author_name
'Han, Chong'
'Rangarajan, Sathish'
'Voukides, Alicia C.'
'Beeler, Aaron B.'
'Johnson, Richard'
'Porco, Jr, John A'

_publ_section_title
;
 Reaction discovery employing macrocycles: transannular cyclizations of
 macrocyclic bis-lactams.
;
_journal_issue 2
_journal_name_full 'Organic letters'
_journal_page_first 413
_journal_page_last 416
_journal_paper_doi 10.1021/ol802729f
_journal_volume 11
_journal_year 2009
_chemical_absolute_configuration unk
_chemical_formula_moiety '2(C26 H30 N2 O2), C3 H7 N O'
_chemical_formula_sum 'C55 H67 N5 O5'
_chemical_formula_weight 878.14
_space_group_IT_number 4
_symmetry_cell_setting monoclinic
_symmetry_space_group_name_Hall 'P 2yb'
_symmetry_space_group_name_H-M 'P 1 21 1'
_atom_sites_solution_hydrogens mixed
_atom_sites_solution_primary direct
_atom_sites_solution_secondary difmap
_audit_creation_method SHELXL-97
_cell_angle_alpha 90.00
_cell_angle_beta 95.589(3)
_cell_angle_gamma 90.00
_cell_formula_units_Z 2
_cell_length_a 9.3395(5)
_cell_length_b 10.0113(6)
_cell_length_c 26.2699(15)
_cell_measurement_reflns_used 9998
_cell_measurement_temperature 173(2)
_cell_measurement_theta_max 24.97
_cell_measurement_theta_min 2.40
_cell_volume 2444.6(2)
_computing_cell_refinement 'Bruker SAINT+'
_computing_data_collection 'Bruker APEX2'
_computing_data_reduction 'Bruker SAINT+'
_computing_molecular_graphics 'Bruker SHELXTL'
_computing_publication_material 'Bruker SHELXTL'
_computing_structure_refinement 'SHELXL-97 (Sheldrick, 1997)'
_computing_structure_solution 'SHELXS-97 (Sheldrick, 1990)'
_diffrn_ambient_temperature 173(2)
_diffrn_measured_fraction_theta_full 0.999
_diffrn_measured_fraction_theta_max 0.999
_diffrn_measurement_device_type 'Bruker X8 APEX II diffractometer'
_diffrn_measurement_method 'phi and omega scans'
_diffrn_radiation_monochromator graphite
_diffrn_radiation_source 'fine-focus sealed tube'
_diffrn_radiation_type MoK\a
_diffrn_radiation_wavelength 0.71073
_diffrn_reflns_av_R_equivalents 0.0500
_diffrn_reflns_av_sigmaI/netI 0.0371
_diffrn_reflns_limit_h_max 12
_diffrn_reflns_limit_h_min -12
_diffrn_reflns_limit_k_max 13
_diffrn_reflns_limit_k_min -13
_diffrn_reflns_limit_l_max 34
_diffrn_reflns_limit_l_min -35
_diffrn_reflns_number 53786
_diffrn_reflns_theta_full 28.34
_diffrn_reflns_theta_max 28.34
_diffrn_reflns_theta_min 1.56
_exptl_absorpt_coefficient_mu 0.076
_exptl_absorpt_correction_T_max 0.9886
_exptl_absorpt_correction_T_min 0.9555
_exptl_absorpt_correction_type multi-scan
_exptl_absorpt_process_details SADABS
_exptl_crystal_colour colourless
_exptl_crystal_density_diffrn 1.193
_exptl_crystal_density_method 'not measured'
_exptl_crystal_description plate
_exptl_crystal_F_000 944
_exptl_crystal_size_max 0.60
_exptl_crystal_size_mid 0.50
_exptl_crystal_size_min 0.15
_refine_diff_density_max 0.220
_refine_diff_density_min -0.177
_refine_diff_density_rms 0.036
_refine_ls_abs_structure_details 'Flack H D (1983), Acta Cryst. A39, 876-881'
_refine_ls_abs_structure_Flack 0.4(10)
_refine_ls_extinction_method none
_refine_ls_goodness_of_fit_ref 1.004
_refine_ls_hydrogen_treatment mixed
_refine_ls_matrix_type full
_refine_ls_number_parameters 780
_refine_ls_number_reflns 6442
_refine_ls_number_restraints 1
_refine_ls_restrained_S_all 1.004
_refine_ls_R_factor_all 0.0569
_refine_ls_R_factor_gt 0.0409
_refine_ls_shift/su_max 0.022
_refine_ls_shift/su_mean 0.001
_refine_ls_structure_factor_coef Fsqd
_refine_ls_weighting_details 'calc w=1/[\s^2^(Fo^2^)+(0.0551P)^2^+0.1489P] where P=(Fo^2^+2Fc^2^)/3'
_refine_ls_weighting_scheme calc
_refine_ls_wR_factor_gt 0.0888
_refine_ls_wR_factor_ref 0.0962
_reflns_number_gt 5264
_reflns_number_total 6442
_reflns_threshold_expression >2sigma(I)
_cod_data_source_file ol802729f_si_002.cif
_cod_data_source_block compound3b
_cod_depositor_comments
;
The following automatic conversions were performed:

'_symmetry_cell_setting' value 'Monoclinic' changed to 'monoclinic'
according to /home/saulius/struct/CIF-dictionaries/cif_core.dic
dictionary named 'cif_core.dic' version 2.4.2 from 2011-04-26.

Automatic conversion script
Id: cif_fix_values 1715 2011-07-08 13:25:40Z adriana 
;
_cod_original_sg_symbol_H-M P2(1)
_cod_database_code 1503758

loop_
_symmetry_equiv_pos_as_xyz
'x, y, z'
'-x, y+1/2, -z'

loop_
_atom_site_label
_atom_site_type_symbol
_atom_site_fract_x
_atom_site_fract_y
_atom_site_fract_z
_atom_site_U_iso_or_equiv
_atom_site_adp_type
_atom_site_occupancy
_atom_site_symmetry_multiplicity
_atom_site_calc_flag
_atom_site_refinement_flags
O1 O -0.90376(18) -0.36388(18) -0.07801(5) 0.0630(5) Uani 1 1 d .
O2 O -1.13393(13) -0.85095(18) -0.23560(6) 0.0535(4) Uani 1 1 d .
O3 O -0.62883(12) -0.88868(14) -0.24093(5) 0.0370(3) Uani 1 1 d .
O4 O -0.27922(15) -1.48865(13) -0.33438(5) 0.0414(3) Uani 1 1 d .
N1 N -0.80459(18) -0.51838(16) -0.12457(6) 0.0391(4) Uani 1 1 d .
H1N H -0.804(2) -0.553(2) -0.1552(9) 0.055(7) Uiso 1 1 d .
N2 N -0.92233(13) -0.79176(13) -0.26284(5) 0.0226(3) Uani 1 1 d .
H2N H -0.8338(18) -0.8047(17) -0.2577(6) 0.019(4) Uiso 1 1 d .
N3 N -0.40565(14) -0.95700(13) -0.21284(5) 0.0232(3) Uani 1 1 d .
H3N H -0.312(2) -0.945(2) -0.2171(7) 0.042(6) Uiso 1 1 d .
N4 N -0.31493(16) -1.26720(15) -0.32563(6) 0.0318(4) Uani 1 1 d .
H4N H -0.347(2) -1.204(2) -0.3079(8) 0.047(6) Uiso 1 1 d .
C1 C -0.89195(18) -0.41623(16) -0.11879(7) 0.0291(4) Uani 1 1 d .
C2 C -0.9739(2) -0.36668(18) -0.16799(7) 0.0348(4) Uani 1 1 d .
H2B H -0.974(2) -0.267(3) -0.1663(8) 0.054(6) Uiso 1 1 d .
H2A H -1.071(2) -0.395(2) -0.1672(8) 0.050(6) Uiso 1 1 d .
C3 C -0.9174(2) -0.41623(17) -0.21596(7) 0.0346(4) Uani 1 1 d .
H3 H -0.819(2) -0.379(2) -0.2231(7) 0.042(5) Uiso 1 1 d .
C4 C -0.98141(19) -0.50571(18) -0.24673(7) 0.0310(4) Uani 1 1 d .
H4 H -1.074(2) -0.546(2) -0.2363(8) 0.049(6) Uiso 1 1 d .
C5 C -0.92887(18) -0.55965(17) -0.29516(6) 0.0282(4) Uani 1 1 d .
H5 H -0.9768(19) -0.508(2) -0.3233(7) 0.028(5) Uiso 1 1 d .
C6 C -0.98325(17) -0.70453(16) -0.30385(6) 0.0248(4) Uani 1 1 d .
H6 H -1.0908(18) -0.7041(19) -0.3010(6) 0.025(4) Uiso 1 1 d .
C7 C -1.00160(17) -0.85597(17) -0.23135(6) 0.0272(4) Uani 1 1 d .
C8 C -0.92125(18) -0.93066(17) -0.18734(7) 0.0287(4) Uani 1 1 d .
H8B H -0.817(2) -0.954(2) -0.1945(7) 0.030(5) Uiso 1 1 d .
H8A H -0.977(2) -1.015(2) -0.1852(7) 0.039(5) Uiso 1 1 d .
C9 C -0.91391(18) -0.84366(18) -0.14054(7) 0.0306(4) Uani 1 1 d .
H9 H -1.005(2) -0.805(2) -0.1328(8) 0.044(6) Uiso 1 1 d .
C10 C -0.79436(19) -0.80902(17) -0.11307(7) 0.0307(4) Uani 1 1 d .
H10 H -0.704(2) -0.846(2) -0.1220(7) 0.040(5) Uiso 1 1 d .
C11 C -0.7825(2) -0.7147(2) -0.06842(7) 0.0385(5) Uani 1 1 d .
H11 H -0.880(3) -0.694(3) -0.0600(8) 0.057(7) Uiso 1 1 d .
C12 C -0.7151(2) -0.58021(19) -0.08271(7) 0.0393(5) Uani 1 1 d .
H12 H -0.714(2) -0.520(2) -0.0539(7) 0.038(5) Uiso 1 1 d .
C13 C -0.5604(2) -0.58900(18) -0.09578(8) 0.0419(5) Uani 1 1 d .
C14 C -0.4486(3) -0.5559(2) -0.05905(11) 0.0704(8) Uani 1 1 d .
H14A H -0.4688 -0.5287 -0.0259 0.084 Uiso 1 1 calc R
C15 C -0.3056(3) -0.5629(3) -0.07127(14) 0.0851(10) Uani 1 1 d .
H15A H -0.2298 -0.5401 -0.0460 0.102 Uiso 1 1 calc R
C16 C -0.2731(3) -0.6015(2) -0.11837(14) 0.0739(9) Uani 1 1 d .
H16 H -0.166(3) -0.600(3) -0.1269(11) 0.089(9) Uiso 1 1 d .
C17 C -0.3821(2) -0.6357(2) -0.15522(11) 0.0551(6) Uani 1 1 d .
H17 H -0.354(3) -0.669(3) -0.1937(11) 0.083(9) Uiso 1 1 d .
C18 C -0.5245(2) -0.62753(18) -0.14383(8) 0.0425(5) Uani 1 1 d .
H18 H -0.612(2) -0.655(2) -0.1725(8) 0.052(6) Uiso 1 1 d .
C19 C -0.76747(18) -0.54804(18) -0.29729(7) 0.0334(4) Uani 1 1 d .
H19A H -0.7394 -0.4537 -0.2953 0.050 Uiso 1 1 calc R
H19B H -0.7414 -0.5861 -0.3295 0.050 Uiso 1 1 calc R
H19C H -0.7175 -0.5968 -0.2685 0.050 Uiso 1 1 calc R
C20 C -0.95627(18) -0.75373(17) -0.35656(6) 0.0275(4) Uani 1 1 d .
C21 C -0.85479(19) -0.85002(18) -0.36469(7) 0.0301(4) Uani 1 1 d .
H21 H -0.7972(19) -0.886(2) -0.3361(7) 0.035(5) Uiso 1 1 d .
C22 C -0.8310(2) -0.8887(2) -0.41370(7) 0.0404(5) Uani 1 1 d .
H22 H -0.757(2) -0.955(2) -0.4169(8) 0.047(6) Uiso 1 1 d .
C23 C -0.9081(3) -0.8312(3) -0.45495(8) 0.0563(6) Uani 1 1 d .
H23 H -0.894(3) -0.861(3) -0.4885(10) 0.071(8) Uiso 1 1 d .
C24 C -1.0099(3) -0.7354(3) -0.44781(8) 0.0664(7) Uani 1 1 d .
H24 H -1.058(3) -0.696(3) -0.4779(10) 0.084(9) Uiso 1 1 d .
C25 C -1.0337(2) -0.6970(2) -0.39873(8) 0.0486(6) Uani 1 1 d .
H25 H -1.102(3) -0.626(3) -0.3932(9) 0.062(7) Uiso 1 1 d .
C26 C -0.7017(3) -0.7765(3) -0.02078(8) 0.0560(6) Uani 1 1 d .
H26A H -0.7530 -0.8562 -0.0108 0.084 Uiso 1 1 calc R
H26B H -0.6957 -0.7115 0.0072 0.084 Uiso 1 1 calc R
H26C H -0.6044 -0.8014 -0.0282 0.084 Uiso 1 1 calc R
C27 C -0.49868(16) -0.89571(16) -0.24662(6) 0.0247(4) Uani 1 1 d .
C28 C -0.44089(17) -0.83964(16) -0.29392(7) 0.0251(4) Uani 1 1 d .
H28B H -0.3423(19) -0.8017(19) -0.2873(7) 0.028(5) Uiso 1 1 d .
H38A H -0.504(2) -0.769(2) -0.3070(7) 0.037(5) Uiso 1 1 d .
C29 C -0.43728(18) -0.94666(17) -0.33397(6) 0.0259(4) Uani 1 1 d .
H29 H -0.5279(18) -0.9867(18) -0.3461(6) 0.023(4) Uiso 1 1 d .
C30 C -0.32085(18) -0.99009(17) -0.35359(6) 0.0273(4) Uani 1 1 d .
H30 H -0.229(2) -0.950(2) -0.3438(7) 0.032(5) Uiso 1 1 d .
C31 C -0.32126(19) -1.09851(19) -0.39307(7) 0.0316(4) Uani 1 1 d .
H31 H -0.4214(19) -1.1239(19) -0.4003(7) 0.028(5) Uiso 1 1 d .
C32 C -0.24753(19) -1.22741(18) -0.37097(7) 0.0298(4) Uani 1 1 d .
H32 H -0.2703(19) -1.298(2) -0.3939(7) 0.033(5) Uiso 1 1 d .
C33 C -0.32444(18) -1.39475(17) -0.31047(7) 0.0299(4) Uani 1 1 d .
C34 C -0.39437(19) -1.41828(17) -0.26170(8) 0.0335(4) Uani 1 1 d .
H34B H -0.317(2) -1.451(2) -0.2355(8) 0.045(6) Uiso 1 1 d .
H34A H -0.460(2) -1.495(3) -0.2691(8) 0.055(6) Uiso 1 1 d .
C35 C -0.47232(18) -1.30337(17) -0.24041(7) 0.0294(4) Uani 1 1 d .
H35 H -0.553(2) -1.263(2) -0.2657(8) 0.043(6) Uiso 1 1 d .
C36 C -0.44601(18) -1.25506(16) -0.19364(7) 0.0301(4) Uani 1 1 d .
H36 H -0.366(2) -1.301(2) -0.1679(7) 0.042(6) Uiso 1 1 d .
C37 C -0.53015(18) -1.14466(17) -0.17201(7) 0.0288(4) Uani 1 1 d .
H37 H -0.6137(17) -1.1290(17) -0.1971(6) 0.018(4) Uiso 1 1 d .
C38 C -0.45000(16) -1.00872(16) -0.16439(6) 0.0228(3) Uani 1 1 d .
H38 H -0.5202(17) -0.9451(17) -0.1538(6) 0.015(4) Uiso 1 1 d .
C39 C -0.32694(17) -1.00631(16) -0.12251(6) 0.0234(4) Uani 1 1 d .
C40 C -0.20582(17) -1.08729(17) -0.12270(7) 0.0277(4) Uani 1 1 d .
H40 H -0.1984(19) -1.143(2) -0.1525(7) 0.033(5) Uiso 1 1 d .
C41 C -0.09803(19) -1.08449(19) -0.08242(7) 0.0328(4) Uani 1 1 d .
H41 H -0.011(2) -1.143(2) -0.0824(7) 0.033(5) Uiso 1 1 d .
C42 C -0.10820(19) -0.99824(19) -0.04225(7) 0.0330(4) Uani 1 1 d .
H42 H -0.0345(19) -0.992(2) -0.0141(7) 0.030(5) Uiso 1 1 d .
C43 C -0.2256(2) -0.91486(18) -0.04167(7) 0.0338(4) Uani 1 1 d .
H43 H -0.2352(19) -0.853(2) -0.0147(7) 0.033(5) Uiso 1 1 d .
C44 C -0.33368(19) -0.92010(17) -0.08145(7) 0.0297(4) Uani 1 1 d .
H44 H -0.420(2) -0.860(2) -0.0797(7) 0.037(5) Uiso 1 1 d .
C45 C -0.2559(2) -1.0511(2) -0.44055(7) 0.0453(5) Uani 1 1 d .
H45A H -0.3093 -0.9733 -0.4549 0.068 Uiso 1 1 calc R
H45B H -0.2610 -1.1230 -0.4660 0.068 Uiso 1 1 calc R
H45C H -0.1551 -1.0263 -0.4315 0.068 Uiso 1 1 calc R
C46 C -0.08482(19) -1.21921(17) -0.36117(6) 0.0294(4) Uani 1 1 d .
C47 C -0.0016(2) -1.2626(2) -0.39871(8) 0.0410(5) Uani 1 1 d .
H47 H -0.046(2) -1.297(3) -0.4289(9) 0.059(7) Uiso 1 1 d .
C48 C 0.1470(2) -1.2533(2) -0.39238(9) 0.0492(6) Uani 1 1 d .
H48 H 0.204(2) -1.279(3) -0.4188(8) 0.052(6) Uiso 1 1 d .
C49 C 0.2138(2) -1.2027(2) -0.34785(9) 0.0457(5) Uani 1 1 d .
H49 H 0.311(2) -1.193(2) -0.3447(7) 0.039(5) Uiso 1 1 d .
C50 C 0.1332(2) -1.1604(2) -0.30993(8) 0.0411(5) Uani 1 1 d .
H50 H 0.175(2) -1.127(2) -0.2803(8) 0.045(6) Uiso 1 1 d .
C51 C -0.0153(2) -1.16788(17) -0.31644(7) 0.0322(4) Uani 1 1 d .
H51 H -0.0666(19) -1.134(2) -0.2899(7) 0.029(5) Uiso 1 1 d .
C52 C -0.5856(2) -1.1867(2) -0.12138(8) 0.0442(5) Uani 1 1 d .
H52A H -0.6471 -1.2657 -0.1270 0.066 Uiso 1 1 calc R
H52B H -0.6413 -1.1134 -0.1083 0.066 Uiso 1 1 calc R
H52C H -0.5039 -1.2079 -0.0964 0.066 Uiso 1 1 calc R
O1S O -0.44433(17) -0.83295(14) -0.54873(6) 0.0502(4) Uani 1 1 d .
N1S N -0.52223(16) -1.04810(15) -0.55225(6) 0.0323(4) Uani 1 1 d .
C2S C -0.5195(3) -1.1779(2) -0.57638(9) 0.0517(6) Uani 1 1 d .
H2S1 H -0.6059 -1.1888 -0.6004 0.077 Uiso 1 1 calc R
H2S2 H -0.5171 -1.2477 -0.5502 0.077 Uiso 1 1 calc R
H2S3 H -0.4338 -1.1850 -0.5949 0.077 Uiso 1 1 calc R
C3S C -0.6287(2) -1.0278(2) -0.51677(8) 0.0458(5) Uani 1 1 d .
H3S1 H -0.6106 -0.9426 -0.4990 0.069 Uiso 1 1 calc R
H3S2 H -0.6230 -1.1007 -0.4917 0.069 Uiso 1 1 calc R
H3S3 H -0.7247 -1.0265 -0.5355 0.069 Uiso 1 1 calc R
C1S C -0.4417(2) -0.9470(2) -0.56530(8) 0.0409(5) Uani 1 1 d .
H1S H -0.372(2) -0.975(2) -0.5906(8) 0.049(6) Uiso 1 1 d .

loop_
_atom_site_aniso_label
_atom_site_aniso_U_11
_atom_site_aniso_U_22
_atom_site_aniso_U_33
_atom_site_aniso_U_23
_atom_site_aniso_U_13
_atom_site_aniso_U_12
O1 0.0861(10) 0.0709(9) 0.0311(7) -0.0047(7) 0.0009(7) 0.0528(9)
O2 0.0195(6) 0.0852(11) 0.0557(8) 0.0332(8) 0.0035(6) -0.0066(7)
O3 0.0178(5) 0.0527(7) 0.0408(7) 0.0150(6) 0.0036(5) 0.0085(5)
O4 0.0473(8) 0.0288(6) 0.0469(8) -0.0091(6) -0.0012(6) 0.0070(6)
N1 0.0521(9) 0.0353(8) 0.0269(8) -0.0073(6) -0.0120(7) 0.0214(7)
N2 0.0139(6) 0.0275(6) 0.0266(7) 0.0040(5) 0.0026(5) 0.0016(5)
N3 0.0173(6) 0.0252(6) 0.0273(7) 0.0043(5) 0.0039(5) 0.0029(5)
N4 0.0358(8) 0.0255(7) 0.0347(8) -0.0038(6) 0.0077(7) 0.0023(6)
C1 0.0294(8) 0.0264(8) 0.0317(9) 0.0014(7) 0.0035(7) 0.0069(7)
C2 0.0398(10) 0.0294(9) 0.0345(10) 0.0004(7) 0.0002(8) 0.0137(8)
C3 0.0415(10) 0.0280(8) 0.0342(10) 0.0058(7) 0.0035(8) 0.0032(8)
C4 0.0275(8) 0.0312(8) 0.0338(9) 0.0056(7) -0.0002(7) 0.0111(7)
C5 0.0282(8) 0.0288(8) 0.0269(9) 0.0062(7) -0.0013(7) 0.0068(7)
C6 0.0206(8) 0.0291(8) 0.0246(8) 0.0044(6) 0.0024(6) 0.0051(6)
C7 0.0219(8) 0.0315(8) 0.0282(9) 0.0033(7) 0.0028(7) -0.0039(7)
C8 0.0248(8) 0.0294(8) 0.0327(9) 0.0088(7) 0.0080(7) -0.0019(7)
C9 0.0299(8) 0.0333(8) 0.0301(9) 0.0097(7) 0.0112(7) 0.0115(7)
C10 0.0312(9) 0.0300(8) 0.0320(9) 0.0057(7) 0.0085(7) 0.0107(7)
C11 0.0405(10) 0.0499(10) 0.0251(9) 0.0009(8) 0.0031(8) 0.0210(9)
C12 0.0494(11) 0.0330(9) 0.0324(10) -0.0110(8) -0.0116(9) 0.0213(8)
C13 0.0424(10) 0.0204(7) 0.0589(13) -0.0069(8) -0.0151(10) 0.0097(8)
C14 0.0597(14) 0.0502(12) 0.0943(19) -0.0359(13) -0.0275(14) 0.0206(11)
C15 0.0493(14) 0.0448(12) 0.152(3) -0.0373(16) -0.0388(16) 0.0097(11)
C16 0.0535(14) 0.0269(10) 0.141(3) -0.0065(14) 0.0052(17) -0.0049(10)
C17 0.0496(12) 0.0283(9) 0.0890(17) 0.0177(10) 0.0149(12) -0.0005(9)
C18 0.0449(11) 0.0266(9) 0.0552(13) 0.0120(8) 0.0012(10) 0.0012(8)
C19 0.0316(9) 0.0290(8) 0.0405(10) 0.0043(8) 0.0078(8) -0.0038(7)
C20 0.0260(8) 0.0321(8) 0.0243(8) 0.0031(7) 0.0015(7) 0.0024(7)
C21 0.0317(9) 0.0314(8) 0.0277(9) 0.0047(7) 0.0052(7) 0.0058(7)
C22 0.0457(11) 0.0436(10) 0.0331(10) 0.0015(8) 0.0097(9) 0.0133(9)
C23 0.0738(15) 0.0698(15) 0.0259(10) 0.0008(10) 0.0072(10) 0.0283(12)
C24 0.0835(16) 0.0863(17) 0.0275(11) 0.0067(11) -0.0047(11) 0.0459(14)
C25 0.0505(12) 0.0636(13) 0.0307(10) 0.0004(9) -0.0016(9) 0.0292(11)
C26 0.0646(13) 0.0733(14) 0.0298(10) 0.0102(10) 0.0035(10) 0.0329(12)
C27 0.0202(7) 0.0239(7) 0.0302(9) 0.0000(6) 0.0036(7) 0.0035(6)
C28 0.0214(8) 0.0237(7) 0.0301(9) 0.0041(6) 0.0026(7) 0.0032(6)
C29 0.0235(8) 0.0287(8) 0.0247(8) 0.0046(7) -0.0014(7) 0.0011(7)
C30 0.0251(8) 0.0296(8) 0.0264(9) 0.0039(7) -0.0016(7) 0.0021(7)
C31 0.0266(9) 0.0368(9) 0.0303(9) -0.0022(7) -0.0024(7) 0.0063(7)
C32 0.0309(9) 0.0303(8) 0.0279(9) -0.0067(7) 0.0007(7) 0.0037(7)
C33 0.0231(8) 0.0285(8) 0.0362(10) -0.0046(7) -0.0059(7) 0.0015(7)
C34 0.0290(9) 0.0264(8) 0.0446(11) -0.0007(8) 0.0005(8) -0.0022(7)
C35 0.0234(8) 0.0243(8) 0.0401(10) 0.0033(7) 0.0011(7) -0.0028(6)
C36 0.0241(8) 0.0234(8) 0.0419(10) 0.0057(7) -0.0014(8) -0.0033(6)
C37 0.0217(8) 0.0290(8) 0.0361(10) 0.0049(7) 0.0040(7) -0.0018(7)
C38 0.0189(7) 0.0249(7) 0.0252(8) 0.0026(6) 0.0056(6) 0.0030(6)
C39 0.0234(8) 0.0234(7) 0.0242(8) 0.0059(6) 0.0059(7) 0.0006(6)
C40 0.0248(8) 0.0292(8) 0.0300(9) 0.0004(7) 0.0071(7) 0.0029(7)
C41 0.0276(9) 0.0348(9) 0.0357(10) 0.0086(8) 0.0021(8) 0.0051(8)
C42 0.0330(9) 0.0395(9) 0.0255(9) 0.0083(8) -0.0028(8) -0.0017(8)
C43 0.0424(10) 0.0326(9) 0.0261(9) -0.0013(7) 0.0017(8) -0.0007(8)
C44 0.0333(9) 0.0266(8) 0.0299(9) 0.0030(7) 0.0063(7) 0.0048(7)
C45 0.0537(12) 0.0519(12) 0.0303(10) 0.0051(9) 0.0048(9) 0.0181(10)
C46 0.0339(9) 0.0268(8) 0.0272(9) 0.0032(7) 0.0018(7) 0.0063(7)
C47 0.0454(11) 0.0478(11) 0.0303(10) -0.0001(8) 0.0064(9) 0.0132(9)
C48 0.0426(11) 0.0575(13) 0.0497(13) 0.0167(10) 0.0159(10) 0.0203(10)
C49 0.0306(10) 0.0412(10) 0.0651(14) 0.0236(10) 0.0042(10) 0.0051(9)
C50 0.0394(11) 0.0334(9) 0.0474(12) 0.0088(9) -0.0114(9) 0.0002(8)
C51 0.0382(10) 0.0268(8) 0.0312(9) 0.0029(7) 0.0006(8) 0.0046(7)
C52 0.0447(11) 0.0422(10) 0.0481(12) 0.0101(9) 0.0165(9) -0.0109(9)
O1S 0.0586(9) 0.0351(7) 0.0587(9) -0.0023(7) 0.0151(7) -0.0051(7)
N1S 0.0376(8) 0.0310(7) 0.0285(8) -0.0051(6) 0.0041(7) 0.0026(6)
C2S 0.0684(14) 0.0350(10) 0.0518(13) -0.0113(9) 0.0070(11) 0.0056(10)
C3S 0.0439(11) 0.0437(11) 0.0521(12) -0.0089(9) 0.0166(10) -0.0052(9)
C1S 0.0470(11) 0.0410(10) 0.0364(10) 0.0023(8) 0.0131(9) 0.0003(9)

loop_
_atom_type_symbol
_atom_type_description
_atom_type_scat_dispersion_real
_atom_type_scat_dispersion_imag
_atom_type_scat_source
C C 0.0033 0.0016 'International Tables Vol C Tables 4.2.6.8 and 6.1.1.4'
H H 0.0000 0.0000 'International Tables Vol C Tables 4.2.6.8 and 6.1.1.4'
N N 0.0061 0.0033 'International Tables Vol C Tables 4.2.6.8 and 6.1.1.4'
O O 0.0106 0.0060 'International Tables Vol C Tables 4.2.6.8 and 6.1.1.4'

loop_
_geom_angle_atom_site_label_1
_geom_angle_atom_site_label_2
_geom_angle_atom_site_label_3
_geom_angle
C1 N1 C12 123.84(15)
C7 N2 C6 123.28(13)
C27 N3 C38 121.28(13)
C33 N4 C32 123.29(15)
O1 C1 N1 123.14(16)
O1 C1 C2 122.07(15)
N1 C1 C2 114.77(15)
C3 C2 C1 114.71(15)
C4 C3 C2 124.66(18)
C3 C4 C5 126.79(17)
C4 C5 C19 114.18(14)
C4 C5 C6 109.35(14)
C19 C5 C6 112.29(14)
N2 C6 C20 113.15(13)
N2 C6 C5 110.71(13)
C20 C6 C5 111.02(13)
O2 C7 N2 122.63(16)
O2 C7 C8 120.55(15)
N2 C7 C8 116.73(14)
C9 C8 C7 108.56(14)
C10 C9 C8 124.77(16)
C9 C10 C11 126.03(16)
C10 C11 C26 112.22(17)
C10 C11 C12 110.99(15)
C26 C11 C12 111.73(18)
N1 C12 C13 110.06(17)
N1 C12 C11 109.65(16)
C13 C12 C11 115.00(15)
C14 C13 C18 117.7(2)
C14 C13 C12 119.7(2)
C18 C13 C12 122.63(17)
C13 C14 C15 119.7(3)
C16 C15 C14 121.6(3)
C15 C16 C17 119.7(3)
C16 C17 C18 119.3(3)
C13 C18 C17 122.0(2)
C21 C20 C25 118.35(17)
C21 C20 C6 123.07(15)
C25 C20 C6 118.56(16)
C22 C21 C20 120.88(16)
C23 C22 C21 120.00(19)
C22 C23 C24 120.1(2)
C23 C24 C25 119.8(2)
C24 C25 C20 120.8(2)
O3 C27 N3 121.98(15)
O3 C27 C28 120.71(14)
N3 C27 C28 117.25(13)
C29 C28 C27 110.17(13)
C30 C29 C28 125.63(16)
C29 C30 C31 124.10(16)
C30 C31 C45 111.56(16)
C30 C31 C32 111.86(14)
C45 C31 C32 111.66(15)
N4 C32 C46 112.41(14)
N4 C32 C31 108.83(14)
C46 C32 C31 114.81(15)
O4 C33 N4 122.70(17)
O4 C33 C34 120.83(16)
N4 C33 C34 116.47(15)
C35 C34 C33 117.54(15)
C36 C35 C34 125.11(16)
C35 C36 C37 124.43(16)
C36 C37 C52 111.12(15)
C36 C37 C38 115.46(14)
C52 C37 C38 109.12(15)
N3 C38 C39 111.46(12)
N3 C38 C37 111.65(13)
C39 C38 C37 115.44(13)
C44 C39 C40 117.60(15)
C44 C39 C38 119.12(14)
C40 C39 C38 123.28(15)
C41 C40 C39 120.99(16)
C42 C41 C40 119.94(17)
C41 C42 C43 120.21(16)
C42 C43 C44 119.46(17)
C43 C44 C39 121.78(16)
C47 C46 C51 118.12(18)
C47 C46 C32 118.98(16)
C51 C46 C32 122.89(16)
C46 C47 C48 121.3(2)
C49 C48 C47 119.7(2)
C48 C49 C50 119.9(2)
C49 C50 C51 120.50(19)
C50 C51 C46 120.46(18)
C1S N1S C3S 120.27(16)
C1S N1S C2S 122.52(17)
C3S N1S C2S 116.87(17)
O1S C1S N1S 126.09(19)

loop_
_geom_bond_atom_site_label_1
_geom_bond_atom_site_label_2
_geom_bond_distance
O1 C1 1.207(2)
O2 C7 1.231(2)
O3 C27 1.2411(19)
O4 C33 1.228(2)
N1 C1 1.326(2)
N1 C12 1.453(2)
N2 C7 1.328(2)
N2 C6 1.459(2)
N3 C27 1.330(2)
N3 C38 1.471(2)
N4 C33 1.343(2)
N4 C32 1.456(2)
C1 C2 1.520(2)
C2 C3 1.497(3)
C3 C4 1.311(3)
C4 C5 1.508(2)
C5 C19 1.518(2)
C5 C6 1.546(2)
C6 C20 1.514(2)
C7 C8 1.513(2)
C8 C9 1.503(3)
C9 C10 1.316(3)
C10 C11 1.501(3)
C11 C26 1.528(3)
C11 C12 1.548(3)
C12 C13 1.520(3)
C13 C14 1.391(3)
C13 C18 1.392(3)
C14 C15 1.405(4)
C15 C16 1.358(5)
C16 C17 1.378(4)
C17 C18 1.394(3)
C20 C21 1.383(2)
C20 C25 1.384(3)
C21 C22 1.383(3)
C22 C23 1.368(3)
C23 C24 1.376(3)
C24 C25 1.384(3)
C27 C28 1.510(2)
C28 C29 1.504(2)
C29 C30 1.322(2)
C30 C31 1.501(3)
C31 C45 1.517(3)
C31 C32 1.549(3)
C32 C46 1.519(2)
C33 C34 1.512(3)
C34 C35 1.499(2)
C35 C36 1.321(3)
C36 C37 1.500(2)
C37 C52 1.533(3)
C37 C38 1.557(2)
C38 C39 1.512(2)
C39 C44 1.388(2)
C39 C40 1.392(2)
C40 C41 1.388(2)
C41 C42 1.374(3)
C42 C43 1.379(3)
C43 C44 1.381(3)
C46 C47 1.384(3)
C46 C51 1.385(3)
C47 C48 1.385(3)
C48 C49 1.368(3)
C49 C50 1.372(3)
C50 C51 1.383(3)
O1S C1S 1.223(3)
N1S C1S 1.326(3)
N1S C3S 1.442(3)
N1S C2S 1.447(3)
